data_4345240
loop_
_publ_author_name
'Chen, Kitty Y.'
'Du, Chuan'
'Patrick, Brian O.'
'Berlinguette, Curtis P.'

_publ_section_title
;
 High-Voltage Dye-Sensitized Solar Cells Mediated by
 [Co(2,2&#x2032;-bipyrimidine)3]z
;
_journal_name_full 'Inorganic Chemistry'
_journal_paper_doi 10.1021/acs.inorgchem.7b00082
_journal_year 2017
_chemical_formula_moiety 'C24 H18 Co N12, 2(F6 P), C2 H3 N'
_chemical_formula_sum 'C26 H21 Co F12 N13 P2'
_chemical_formula_weight 864.43
_space_group_crystal_system triclinic
_space_group_IT_number 2
_space_group_name_Hall '-P 1'
_space_group_name_H-M_alt 'P -1'
_symmetry_space_group_name_Hall '-P 1'
_symmetry_space_group_name_H-M 'P -1'
_atom_sites_solution_hydrogens geom
_atom_sites_solution_primary direct
_audit_creation_date 2017-02-08
_audit_creation_method
;
Olex2 1.2
(compiled 2017.01.04 svn.r3372 for OlexSys, GUI svn.r5292)
;
_cell_angle_alpha 74.819(2)
_cell_angle_beta 81.563(2)
_cell_angle_gamma 75.111(2)
_cell_formula_units_Z 2
_cell_length_a 10.5717(6)
_cell_length_b 11.7075(7)
_cell_length_c 14.1419(8)
_cell_measurement_reflns_used 9901
_cell_measurement_temperature 100(2)
_cell_measurement_theta_max 30.06
_cell_measurement_theta_min 2.39
_cell_volume 1626.59(16)
_computing_cell_refinement 'SAINT v8.34A (Bruker, 2013)'
_computing_data_reduction 'SAINT v8.34A (Bruker, 2013)'
_computing_molecular_graphics 'Olex2 (Dolomanov et al., 2009)'
_computing_publication_material 'Olex2 (Dolomanov et al., 2009)'
_computing_structure_refinement 'XL (Sheldrick, 2008)'
_computing_structure_solution 'XT (Sheldrick, 2015)'
_diffrn_ambient_temperature 100(2)
_diffrn_detector 'Bruker APEX2 area detector'
_diffrn_detector_area_resol_mean 7.9
_diffrn_detector_type 'CCD area detector'
_diffrn_measured_fraction_theta_full 0.996
_diffrn_measured_fraction_theta_max 0.995
_diffrn_measurement_device 'Bruker-Nonius Kappa diffractometer'
_diffrn_measurement_device_type 'Bruker APEX-II CCD'
_diffrn_measurement_method '\f and \w scans'
_diffrn_radiation_monochromator 'TRIUMPH curved-crystal'
_diffrn_radiation_probe x-ray
_diffrn_radiation_type MoK\a
_diffrn_radiation_wavelength 0.71073
_diffrn_reflns_av_R_equivalents 0.0318
_diffrn_reflns_av_unetI/netI 0.0381
_diffrn_reflns_Laue_measured_fraction_full 0.996
_diffrn_reflns_Laue_measured_fraction_max 0.995
_diffrn_reflns_limit_h_max 14
_diffrn_reflns_limit_h_min -14
_diffrn_reflns_limit_k_max 16
_diffrn_reflns_limit_k_min -11
_diffrn_reflns_limit_l_max 19
_diffrn_reflns_limit_l_min -18
_diffrn_reflns_number 33820
_diffrn_reflns_point_group_measured_fraction_full 0.996
_diffrn_reflns_point_group_measured_fraction_max 0.995
_diffrn_reflns_theta_full 26.000
_diffrn_reflns_theta_max 30.091
_diffrn_reflns_theta_min 2.395
_diffrn_source 'sealed X-ray tube'
_diffrn_source_type 'Incoatec I\ms'
_diffrn_standards_number 0
_exptl_absorpt_coefficient_mu 0.740
_exptl_absorpt_correction_T_max 0.985
_exptl_absorpt_correction_T_min 0.926
_exptl_absorpt_correction_type multi-scan
_exptl_absorpt_process_details
'SADABS-2014/5 (Bruker,2014/5) was used for absorption correction. wR2(int) was 0.0556 before and 0.0429 after correction. The Ratio of minimum to maximum transmission is 0.9402. The \l/2 correction factor is Not present.'
_exptl_crystal_colour orange
_exptl_crystal_colour_primary orange
_exptl_crystal_density_diffrn 1.765
_exptl_crystal_description plate
_exptl_crystal_F_000 866
_exptl_crystal_size_max 0.15
_exptl_crystal_size_mid 0.15
_exptl_crystal_size_min 0.02
_refine_diff_density_max 0.781
_refine_diff_density_min -0.553
_refine_diff_density_rms 0.092
_refine_ls_extinction_method none
_refine_ls_goodness_of_fit_ref 1.048
_refine_ls_hydrogen_treatment constr
_refine_ls_matrix_type full
_refine_ls_number_parameters 517
_refine_ls_number_reflns 9511
_refine_ls_number_restraints 0
_refine_ls_restrained_S_all 1.048
_refine_ls_R_factor_all 0.0594
_refine_ls_R_factor_gt 0.0459
_refine_ls_shift/su_max 0.001
_refine_ls_shift/su_mean 0.000
_refine_ls_structure_factor_coef Fsqd
_refine_ls_weighting_details 'w=1/[\s^2^(Fo^2^)+(0.0602P)^2^+1.4204P] where P=(Fo^2^+2Fc^2^)/3'
_refine_ls_weighting_scheme calc
_refine_ls_wR_factor_gt 0.1187
_refine_ls_wR_factor_ref 0.1255
_reflns_Friedel_coverage 0.000
_reflns_number_gt 7678
_reflns_number_total 9511
_reflns_threshold_expression 'I > 2\s(I)'
_cod_data_source_file ic7b00082_si_002.cif
_cod_data_source_block cb008
_cod_depositor_comments
;
The following automatic conversions were performed:

'_diffrn_radiation_probe' value 'X-ray' changed to 'x-ray' according
to
/usr/data/users/saulius/crontab/automatic-downloads/rss-feeds/ACS/lib/dictionaries/cif_core.dic
dictionary named 'cif_core.dic' version 2.4.2 from 2011-04-26.

Automatic conversion script
Id: cif_fix_values 4268 2015-11-12 08:31:59Z antanas 
;
_cod_database_code 4345240
_shelx_shelxl_version_number 2016/6
_shelx_space_group_comment
;
The symmetry employed for this shelxl refinement is uniquely defined
by the following loop, which should always be used as a source of
symmetry information in preference to the above space-group names.
They are only intended as comments.
;
_shelx_estimated_absorpt_t_max 0.985
_shelx_estimated_absorpt_t_min 0.897
_olex2_refinement_description
;
1. Fixed Uiso
 At 1.2 times of:
  All C(H) groups
 At 1.5 times of:
  All C(H,H,H) groups
2. Others
 Sof(N13A)=Sof(C25A)=Sof(C26A)=Sof(H26D)=Sof(H26E)=Sof(H26F)=1-FVAR(1)
 Sof(N13)=Sof(C25)=Sof(C26)=Sof(H26A)=Sof(H26B)=Sof(H26C)=FVAR(1)
3.a Aromatic/amide H refined with riding coordinates:
 C1(H1), C2(H2), C3(H3), C6(H6), C7(H7), C8(H8), C9(H9), C10(H10), C11(H11),
 C14(H14), C15(H15), C16(H16), C17(H17), C18(H18), C19(H19), C22(H22), C23(H23),
  C24(H24)
3.b Idealised Me refined as rotating group:
 C26A(H26D,H26E,H26F), C26(H26A,H26B,H26C)
;
_olex2_submission_special_instructions 'No special instructions were received'

loop_
_space_group_symop_operation_xyz
'x, y, z'
'-x, -y, -z'

loop_
_atom_site_label
_atom_site_type_symbol
_atom_site_fract_x
_atom_site_fract_y
_atom_site_fract_z
_atom_site_U_iso_or_equiv
_atom_site_adp_type
_atom_site_occupancy
_atom_site_site_symmetry_order
_atom_site_calc_flag
_atom_site_refinement_flags_posn
_atom_site_refinement_flags_occupancy
_atom_site_disorder_assembly
_atom_site_disorder_group
Co1 Co 0.50468(3) 0.80103(2) 0.78201(2) 0.01504(8) Uani 1 1 d . . . .
N1 N 0.34783(17) 0.74378(16) 0.88000(13) 0.0171(3) Uani 1 1 d . . . .
N2 N 0.27767(18) 0.56867(17) 0.97746(14) 0.0200(4) Uani 1 1 d . . . .
N3 N 0.55961(17) 0.60879(16) 0.80668(13) 0.0159(3) Uani 1 1 d . . . .
N4 N 0.49583(18) 0.42651(16) 0.89583(14) 0.0198(4) Uani 1 1 d . . . .
N5 N 0.42696(17) 0.81325(16) 0.64662(14) 0.0180(3) Uani 1 1 d . . . .
N6 N 0.47551(19) 0.8589(2) 0.47248(14) 0.0256(4) Uani 1 1 d . . . .
N7 N 0.66328(17) 0.83434(16) 0.67259(13) 0.0169(3) Uani 1 1 d . . . .
N8 N 0.72029(19) 0.8770(2) 0.50001(14) 0.0273(4) Uani 1 1 d . . . .
N9 N 0.44128(17) 0.98908(16) 0.77889(13) 0.0171(3) Uani 1 1 d . . . .
N10 N 0.48472(19) 1.14538(17) 0.83932(15) 0.0223(4) Uani 1 1 d . . . .
N11 N 0.60839(17) 0.82087(16) 0.89306(13) 0.0166(3) Uani 1 1 d . . . .
N12 N 0.66698(18) 0.97133(18) 0.95291(14) 0.0210(4) Uani 1 1 d . . . .
C1 C 0.2399(2) 0.8153(2) 0.91482(17) 0.0207(4) Uani 1 1 d . . . .
H1 H 0.227736 0.899276 0.893791 0.025 Uiso 1 1 calc R . . .
C2 C 0.1469(2) 0.7671(2) 0.98092(18) 0.0238(5) Uani 1 1 d . . . .
H2 H 0.071779 0.816691 1.004458 0.029 Uiso 1 1 calc R . . .
C3 C 0.1704(2) 0.6418(2) 1.01070(17) 0.0228(4) Uani 1 1 d . . . .
H3 H 0.109317 0.606884 1.055518 0.027 Uiso 1 1 calc R . . .
C4 C 0.36052(19) 0.62314(18) 0.91298(15) 0.0160(4) Uani 1 1 d . . . .
C5 C 0.47923(19) 0.54671(19) 0.87041(15) 0.0162(4) Uani 1 1 d . . . .
C6 C 0.6023(2) 0.3630(2) 0.85244(17) 0.0212(4) Uani 1 1 d . . . .
H6 H 0.618553 0.278589 0.869173 0.025 Uiso 1 1 calc R . . .
C7 C 0.6888(2) 0.4186(2) 0.78367(17) 0.0219(4) Uani 1 1 d . . . .
H7 H 0.760478 0.373264 0.752710 0.026 Uiso 1 1 calc R . . .
C8 C 0.6647(2) 0.5431(2) 0.76301(16) 0.0196(4) Uani 1 1 d . . . .
H8 H 0.721894 0.582867 0.717995 0.024 Uiso 1 1 calc R . . .
C9 C 0.3106(2) 0.7937(2) 0.63500(17) 0.0217(4) Uani 1 1 d . . . .
H9 H 0.253944 0.773059 0.690171 0.026 Uiso 1 1 calc R . . .
C10 C 0.2739(2) 0.8037(2) 0.54316(18) 0.0261(5) Uani 1 1 d . . . .
H10 H 0.195054 0.787173 0.535423 0.031 Uiso 1 1 calc R . . .
C11 C 0.3586(2) 0.8391(2) 0.46305(18) 0.0278(5) Uani 1 1 d . . . .
H11 H 0.334035 0.849620 0.400271 0.033 Uiso 1 1 calc R . . .
C12 C 0.5049(2) 0.8420(2) 0.56407(16) 0.0192(4) Uani 1 1 d . . . .
C13 C 0.6385(2) 0.8525(2) 0.57838(16) 0.0192(4) Uani 1 1 d . . . .
C14 C 0.8410(2) 0.8803(2) 0.51691(18) 0.0282(5) Uani 1 1 d . . . .
H14 H 0.902302 0.895532 0.463636 0.034 Uiso 1 1 calc R . . .
C15 C 0.8770(2) 0.8620(2) 0.61045(17) 0.0226(4) Uani 1 1 d . . . .
H15 H 0.960853 0.864829 0.620952 0.027 Uiso 1 1 calc R . . .
C16 C 0.7846(2) 0.8395(2) 0.68750(17) 0.0200(4) Uani 1 1 d . . . .
H16 H 0.806070 0.827529 0.751385 0.024 Uiso 1 1 calc R . . .
C17 C 0.3528(2) 1.0725(2) 0.72215(16) 0.0201(4) Uani 1 1 d . . . .
H17 H 0.309260 1.047463 0.681448 0.024 Uiso 1 1 calc R . . .
C18 C 0.3251(2) 1.1938(2) 0.72272(17) 0.0234(4) Uani 1 1 d . . . .
H18 H 0.262759 1.250970 0.684347 0.028 Uiso 1 1 calc R . . .
C19 C 0.3938(2) 1.2266(2) 0.78254(18) 0.0244(5) Uani 1 1 d . . . .
H19 H 0.377198 1.308024 0.784099 0.029 Uiso 1 1 calc R . . .
C20 C 0.5026(2) 1.03060(19) 0.83555(15) 0.0171(4) Uani 1 1 d . . . .
C21 C 0.5988(2) 0.93611(19) 0.89864(15) 0.0169(4) Uani 1 1 d . . . .
C22 C 0.7563(2) 0.8832(2) 1.00407(17) 0.0248(5) Uani 1 1 d . . . .
H22 H 0.808403 0.904325 1.041239 0.030 Uiso 1 1 calc R . . .
C23 C 0.7745(2) 0.7617(2) 1.00413(17) 0.0238(5) Uani 1 1 d . . . .
H23 H 0.837034 0.701837 1.040426 0.029 Uiso 1 1 calc R . . .
C24 C 0.6960(2) 0.7332(2) 0.94816(16) 0.0201(4) Uani 1 1 d . . . .
H24 H 0.703548 0.652187 0.948338 0.024 Uiso 1 1 calc R . . .
P1 P 0.08712(6) 0.55821(5) 0.76607(5) 0.02584(14) Uani 1 1 d . . . .
F1 F -0.06828(15) 0.58422(15) 0.76300(15) 0.0470(5) Uani 1 1 d . . . .
F2 F 0.10303(19) 0.61275(17) 0.64978(13) 0.0452(4) Uani 1 1 d . . . .
F3 F 0.07326(15) 0.69082(13) 0.78264(11) 0.0311(3) Uani 1 1 d . . . .
F4 F 0.24312(14) 0.53304(15) 0.76899(13) 0.0381(4) Uani 1 1 d . . . .
F5 F 0.07154(16) 0.50588(15) 0.88266(13) 0.0417(4) Uani 1 1 d . . . .
F6 F 0.1022(2) 0.42578(16) 0.74971(17) 0.0576(6) Uani 1 1 d . . . .
P2 P -0.03786(6) 1.07770(5) 0.76052(5) 0.02155(13) Uani 1 1 d . . . .
F7 F -0.16476(17) 1.15619(15) 0.80687(15) 0.0473(5) Uani 1 1 d . . . .
F8 F -0.10968(18) 1.09256(17) 0.66408(14) 0.0488(5) Uani 1 1 d . . . .
F9 F 0.01245(19) 1.19752(15) 0.70753(14) 0.0485(5) Uani 1 1 d . . . .
F10 F 0.09067(15) 0.99714(15) 0.71369(12) 0.0357(4) Uani 1 1 d . . . .
F11 F 0.03793(19) 1.06251(16) 0.85469(13) 0.0481(5) Uani 1 1 d . . . .
F12 F -0.08577(16) 0.95640(14) 0.81124(13) 0.0395(4) Uani 1 1 d . . . .
N13 N 0.7659(7) 0.5873(6) 0.5308(4) 0.0581(17) Uani 0.506(4) 1 d . P A -1
C25 C 0.8752(8) 0.5551(7) 0.5088(5) 0.0512(17) Uani 0.506(4) 1 d . P A -1
N13A N 0.6452(8) 0.5759(6) 0.5395(5) 0.0617(19) Uani 0.494(4) 1 d . P A -2
C25A C 0.5891(7) 0.5473(6) 0.4897(5) 0.0504(17) Uani 0.494(4) 1 d . P A -2
C26A C 0.5203(8) 0.5158(7) 0.4245(6) 0.062(2) Uani 0.494(4) 1 d . P A -2
H26D H 0.582075 0.480805 0.377163 0.093 Uiso 0.494(4) 1 calc GR P A -2
H26E H 0.461700 0.587490 0.391178 0.093 Uiso 0.494(4) 1 calc GR P A -2
H26F H 0.470745 0.457997 0.461344 0.093 Uiso 0.494(4) 1 calc GR P A -2
C26 C 1.0092(13) 0.5259(11) 0.4780(7) 0.064(3) Uani 0.506(4) 1 d . P A -1
H26A H 1.035435 0.597851 0.438978 0.097 Uiso 0.506(4) 1 calc GR P A -1
H26B H 1.025062 0.466506 0.439461 0.097 Uiso 0.506(4) 1 calc GR P A -1
H26C H 1.059088 0.493483 0.534487 0.097 Uiso 0.506(4) 1 calc GR P A -1

loop_
_atom_site_aniso_label
_atom_site_aniso_U_11
_atom_site_aniso_U_22
_atom_site_aniso_U_33
_atom_site_aniso_U_23
_atom_site_aniso_U_13
_atom_site_aniso_U_12
Co1 0.01492(13) 0.01266(13) 0.01755(14) -0.00326(10) -0.00089(10) -0.00376(10)
N1 0.0160(8) 0.0155(8) 0.0196(8) -0.0034(7) -0.0011(7) -0.0043(6)
N2 0.0170(8) 0.0190(9) 0.0238(9) -0.0030(7) -0.0010(7) -0.0062(7)
N3 0.0145(8) 0.0142(8) 0.0192(8) -0.0043(6) -0.0023(6) -0.0028(6)
N4 0.0171(8) 0.0161(8) 0.0268(10) -0.0040(7) -0.0044(7) -0.0044(7)
N5 0.0160(8) 0.0158(8) 0.0218(9) -0.0049(7) -0.0012(7) -0.0029(6)
N6 0.0203(9) 0.0348(11) 0.0214(9) -0.0058(8) -0.0039(7) -0.0054(8)
N7 0.0157(8) 0.0141(8) 0.0198(8) -0.0018(6) -0.0009(6) -0.0042(6)
N8 0.0212(9) 0.0399(12) 0.0192(9) -0.0022(8) -0.0003(7) -0.0099(8)
N9 0.0164(8) 0.0163(8) 0.0184(8) -0.0034(7) -0.0002(7) -0.0047(6)
N10 0.0213(9) 0.0161(8) 0.0294(10) -0.0055(7) -0.0030(8) -0.0033(7)
N11 0.0169(8) 0.0152(8) 0.0169(8) -0.0022(6) -0.0005(6) -0.0042(6)
N12 0.0193(9) 0.0228(9) 0.0223(9) -0.0068(7) -0.0018(7) -0.0059(7)
C1 0.0187(10) 0.0162(10) 0.0262(11) -0.0066(8) -0.0006(8) -0.0015(8)
C2 0.0165(10) 0.0240(11) 0.0284(12) -0.0074(9) 0.0016(8) -0.0007(8)
C3 0.0174(10) 0.0274(11) 0.0228(11) -0.0032(9) 0.0011(8) -0.0082(8)
C4 0.0134(9) 0.0165(9) 0.0182(9) -0.0041(7) -0.0023(7) -0.0034(7)
C5 0.0145(9) 0.0160(9) 0.0190(10) -0.0036(7) -0.0039(7) -0.0039(7)
C6 0.0205(10) 0.0144(9) 0.0312(12) -0.0078(8) -0.0067(9) -0.0032(8)
C7 0.0184(10) 0.0186(10) 0.0290(12) -0.0095(9) -0.0023(8) -0.0008(8)
C8 0.0171(9) 0.0199(10) 0.0225(10) -0.0068(8) 0.0002(8) -0.0044(8)
C9 0.0168(10) 0.0226(11) 0.0267(11) -0.0064(9) -0.0007(8) -0.0061(8)
C10 0.0196(10) 0.0305(12) 0.0313(12) -0.0101(10) -0.0047(9) -0.0067(9)
C11 0.0222(11) 0.0383(14) 0.0244(11) -0.0096(10) -0.0065(9) -0.0048(10)
C12 0.0161(9) 0.0202(10) 0.0205(10) -0.0050(8) -0.0018(8) -0.0024(8)
C13 0.0180(9) 0.0186(10) 0.0196(10) -0.0024(8) -0.0015(8) -0.0040(8)
C14 0.0198(10) 0.0383(14) 0.0237(11) -0.0015(10) 0.0019(9) -0.0098(10)
C15 0.0158(9) 0.0254(11) 0.0261(11) -0.0042(9) -0.0014(8) -0.0060(8)
C16 0.0166(9) 0.0205(10) 0.0228(10) -0.0032(8) -0.0045(8) -0.0043(8)
C17 0.0194(10) 0.0210(10) 0.0188(10) -0.0036(8) -0.0030(8) -0.0032(8)
C18 0.0234(11) 0.0187(10) 0.0250(11) -0.0026(8) -0.0043(9) -0.0008(8)
C19 0.0252(11) 0.0150(10) 0.0299(12) -0.0040(9) -0.0016(9) -0.0009(8)
C20 0.0162(9) 0.0162(9) 0.0187(10) -0.0036(7) -0.0002(7) -0.0048(7)
C21 0.0145(9) 0.0174(9) 0.0188(10) -0.0041(8) 0.0007(7) -0.0051(7)
C22 0.0214(10) 0.0289(12) 0.0257(11) -0.0081(9) -0.0048(9) -0.0056(9)
C23 0.0191(10) 0.0245(11) 0.0247(11) -0.0022(9) -0.0056(8) -0.0009(8)
C24 0.0202(10) 0.0175(10) 0.0206(10) -0.0018(8) -0.0012(8) -0.0037(8)
P1 0.0226(3) 0.0165(3) 0.0395(4) -0.0040(2) -0.0120(3) -0.0038(2)
F1 0.0245(8) 0.0354(9) 0.0792(13) 0.0029(9) -0.0233(8) -0.0098(7)
F2 0.0540(11) 0.0506(11) 0.0370(9) -0.0133(8) -0.0143(8) -0.0138(9)
F3 0.0340(8) 0.0210(7) 0.0394(8) -0.0079(6) 0.0000(6) -0.0092(6)
F4 0.0215(7) 0.0358(9) 0.0555(10) -0.0101(8) -0.0086(7) -0.0017(6)
F5 0.0377(9) 0.0393(9) 0.0447(10) 0.0096(7) -0.0113(7) -0.0184(7)
F6 0.0621(12) 0.0243(8) 0.0961(16) -0.0229(9) -0.0290(11) -0.0058(8)
P2 0.0191(3) 0.0184(3) 0.0268(3) -0.0052(2) -0.0041(2) -0.0026(2)
F7 0.0337(9) 0.0288(8) 0.0680(12) -0.0129(8) 0.0089(8) 0.0074(7)
F8 0.0518(11) 0.0426(10) 0.0563(11) -0.0096(8) -0.0335(9) -0.0042(8)
F9 0.0557(11) 0.0292(9) 0.0613(12) -0.0013(8) -0.0038(9) -0.0215(8)
F10 0.0283(8) 0.0382(9) 0.0367(9) -0.0124(7) 0.0076(6) -0.0026(6)
F11 0.0583(11) 0.0422(10) 0.0473(10) -0.0245(8) -0.0286(9) 0.0101(8)
F12 0.0387(9) 0.0222(7) 0.0523(10) -0.0059(7) 0.0130(7) -0.0098(6)
N13 0.063(4) 0.068(4) 0.040(3) -0.018(3) 0.006(3) -0.009(3)
C25 0.067(5) 0.054(4) 0.036(3) -0.018(3) -0.006(3) -0.011(3)
N13A 0.076(5) 0.062(4) 0.049(4) -0.017(3) -0.026(3) -0.003(3)
C25A 0.053(4) 0.041(4) 0.048(4) -0.008(3) -0.010(3) 0.005(3)
C26A 0.065(5) 0.050(4) 0.070(5) -0.025(4) -0.013(4) 0.005(4)
C26 0.063(6) 0.080(9) 0.067(8) -0.032(6) -0.021(7) -0.022(6)

loop_
_atom_type_symbol
_atom_type_description
_atom_type_scat_dispersion_real
_atom_type_scat_dispersion_imag
_atom_type_scat_source
C C 0.0033 0.0016 'International Tables Vol C Tables 4.2.6.8 and 6.1.1.4'
H H 0.0000 0.0000 'International Tables Vol C Tables 4.2.6.8 and 6.1.1.4'
Co Co 0.3494 0.9721 'International Tables Vol C Tables 4.2.6.8 and 6.1.1.4'
F F 0.0171 0.0103 'International Tables Vol C Tables 4.2.6.8 and 6.1.1.4'
N N 0.0061 0.0033 'International Tables Vol C Tables 4.2.6.8 and 6.1.1.4'
P P 0.1023 0.0942 'International Tables Vol C Tables 4.2.6.8 and 6.1.1.4'

loop_
_geom_angle_atom_site_label_1
_geom_angle_atom_site_label_2
_geom_angle_atom_site_label_3
_geom_angle
N1 Co1 N5 97.78(7)
N1 Co1 N7 170.52(7)
N1 Co1 N11 95.51(7)
N3 Co1 N1 76.64(7)
N3 Co1 N5 90.43(7)
N3 Co1 N7 95.71(7)
N3 Co1 N11 98.29(7)
N7 Co1 N5 76.45(7)
N9 Co1 N1 97.21(7)
N9 Co1 N3 171.91(7)
N9 Co1 N5 95.68(7)
N9 Co1 N7 90.89(7)
N9 Co1 N11 76.86(7)
N11 Co1 N5 165.49(7)
N11 Co1 N7 91.09(7)
C1 N1 Co1 126.94(15)
C1 N1 C4 116.69(18)
C4 N1 Co1 116.33(14)
C4 N2 C3 116.20(19)
C5 N3 Co1 116.53(14)
C5 N3 C8 116.90(18)
C8 N3 Co1 126.54(14)
C5 N4 C6 115.99(19)
C9 N5 Co1 127.66(15)
C12 N5 Co1 115.90(14)
C12 N5 C9 116.43(19)
C12 N6 C11 115.8(2)
C13 N7 Co1 116.27(14)
C13 N7 C16 116.33(18)
C16 N7 Co1 127.40(15)
C13 N8 C14 116.2(2)
C17 N9 Co1 127.20(15)
C17 N9 C20 116.58(18)
C20 N9 Co1 116.08(14)
C20 N10 C19 116.0(2)
C21 N11 Co1 115.74(13)
C21 N11 C24 116.62(18)
C24 N11 Co1 126.93(15)
C21 N12 C22 115.80(19)
N1 C1 H1 119.2
N1 C1 C2 121.6(2)
C2 C1 H1 119.2
C1 C2 H2 121.5
C1 C2 C3 117.0(2)
C3 C2 H2 121.5
N2 C3 C2 122.5(2)
N2 C3 H3 118.7
C2 C3 H3 118.7
N1 C4 C5 115.18(18)
N2 C4 N1 126.05(19)
N2 C4 C5 118.77(18)
N3 C5 C4 115.17(18)
N4 C5 N3 125.93(19)
N4 C5 C4 118.88(18)
N4 C6 H6 118.8
N4 C6 C7 122.5(2)
C7 C6 H6 118.8
C6 C7 H7 121.3
C8 C7 C6 117.4(2)
C8 C7 H7 121.3
N3 C8 C7 121.3(2)
N3 C8 H8 119.4
C7 C8 H8 119.4
N5 C9 H9 119.3
N5 C9 C10 121.4(2)
C10 C9 H9 119.3
C9 C10 H10 121.3
C9 C10 C11 117.4(2)
C11 C10 H10 121.3
N6 C11 C10 122.4(2)
N6 C11 H11 118.8
C10 C11 H11 118.8
N5 C12 C13 115.93(19)
N6 C12 N5 126.4(2)
N6 C12 C13 117.68(19)
N7 C13 C12 115.25(18)
N8 C13 N7 126.3(2)
N8 C13 C12 118.44(19)
N8 C14 H14 118.9
N8 C14 C15 122.2(2)
C15 C14 H14 118.9
C14 C15 H15 121.2
C16 C15 C14 117.5(2)
C16 C15 H15 121.2
N7 C16 C15 121.4(2)
N7 C16 H16 119.3
C15 C16 H16 119.3
N9 C17 H17 119.1
N9 C17 C18 121.8(2)
C18 C17 H17 119.1
C17 C18 H18 121.6
C19 C18 C17 116.9(2)
C19 C18 H18 121.6
N10 C19 C18 122.8(2)
N10 C19 H19 118.6
C18 C19 H19 118.6
N9 C20 C21 115.49(18)
N10 C20 N9 125.91(19)
N10 C20 C21 118.59(19)
N11 C21 C20 115.05(18)
N12 C21 N11 126.33(19)
N12 C21 C20 118.62(19)
N12 C22 H22 118.6
N12 C22 C23 122.9(2)
C23 C22 H22 118.6
C22 C23 H23 121.4
C24 C23 C22 117.2(2)
C24 C23 H23 121.4
N11 C24 C23 121.1(2)
N11 C24 H24 119.5
C23 C24 H24 119.5
F1 P1 F2 90.22(10)
F1 P1 F3 90.41(9)
F1 P1 F4 179.63(9)
F1 P1 F5 89.99(10)
F2 P1 F4 89.64(10)
F3 P1 F2 89.20(9)
F3 P1 F4 89.24(9)
F3 P1 F5 89.81(9)
F5 P1 F2 178.99(10)
F5 P1 F4 90.13(9)
F6 P1 F1 90.08(10)
F6 P1 F2 90.86(11)
F6 P1 F3 179.50(10)
F6 P1 F4 90.27(10)
F6 P1 F5 90.12(11)
F7 P2 F8 91.30(11)
F7 P2 F9 90.33(10)
F7 P2 F10 179.61(11)
F7 P2 F11 90.23(10)
F7 P2 F12 91.06(9)
F9 P2 F8 88.78(10)
F9 P2 F10 90.06(10)
F9 P2 F11 90.38(11)
F10 P2 F8 88.65(10)
F11 P2 F8 178.26(11)
F11 P2 F10 89.83(9)
F12 P2 F8 90.56(10)
F12 P2 F9 178.47(11)
F12 P2 F10 88.55(9)
F12 P2 F11 90.24(11)
N13 C25 C26 175.2(9)
N13A C25A C26A 177.6(9)
C25A C26A H26D 109.5
C25A C26A H26E 109.5
C25A C26A H26F 109.5
H26D C26A H26E 109.5
H26D C26A H26F 109.5
H26E C26A H26F 109.5
C25 C26 H26A 109.5
C25 C26 H26B 109.5
C25 C26 H26C 109.5
H26A C26 H26B 109.5
H26A C26 H26C 109.5
H26B C26 H26C 109.5

loop_
_geom_bond_atom_site_label_1
_geom_bond_atom_site_label_2
_geom_bond_distance
Co1 N1 2.1283(18)
Co1 N3 2.1215(17)
Co1 N5 2.1493(18)
Co1 N7 2.1486(18)
Co1 N9 2.1208(18)
Co1 N11 2.1329(18)
N1 C1 1.343(3)
N1 C4 1.344(3)
N2 C3 1.340(3)
N2 C4 1.324(3)
N3 C5 1.346(3)
N3 C8 1.347(3)
N4 C5 1.329(3)
N4 C6 1.342(3)
N5 C9 1.347(3)
N5 C12 1.345(3)
N6 C11 1.345(3)
N6 C12 1.329(3)
N7 C13 1.347(3)
N7 C16 1.349(3)
N8 C13 1.318(3)
N8 C14 1.344(3)
N9 C17 1.346(3)
N9 C20 1.348(3)
N10 C19 1.352(3)
N10 C20 1.322(3)
N11 C21 1.349(3)
N11 C24 1.351(3)
N12 C21 1.326(3)
N12 C22 1.337(3)
C1 H1 0.9300
C1 C2 1.377(3)
C2 H2 0.9300
C2 C3 1.383(3)
C3 H3 0.9300
C4 C5 1.490(3)
C6 H6 0.9300
C6 C7 1.385(3)
C7 H7 0.9300
C7 C8 1.372(3)
C8 H8 0.9300
C9 H9 0.9300
C9 C10 1.377(3)
C10 H10 0.9300
C10 C11 1.380(4)
C11 H11 0.9300
C12 C13 1.496(3)
C14 H14 0.9300
C14 C15 1.378(3)
C15 H15 0.9300
C15 C16 1.371(3)
C16 H16 0.9300
C17 H17 0.9300
C17 C18 1.377(3)
C18 H18 0.9300
C18 C19 1.372(3)
C19 H19 0.9300
C20 C21 1.492(3)
C22 H22 0.9300
C22 C23 1.385(3)
C23 H23 0.9300
C23 C24 1.378(3)
C24 H24 0.9300
P1 F1 1.5970(16)
P1 F2 1.6015(19)
P1 F3 1.5969(15)
P1 F4 1.6039(16)
P1 F5 1.6012(18)
P1 F6 1.5915(18)
P2 F7 1.5805(17)
P2 F8 1.6058(17)
P2 F9 1.5900(17)
P2 F10 1.6059(16)
P2 F11 1.6009(17)
P2 F12 1.5866(16)
N13 C25 1.143(10)
C25 C26 1.401(16)
N13A C25A 1.144(9)
C25A C26A 1.423(11)
C26A H26D 0.9600
C26A H26E 0.9600
C26A H26F 0.9600
C26 H26A 0.9600
C26 H26B 0.9600
C26 H26C 0.9600

loop_
_geom_torsion_atom_site_label_1
_geom_torsion_atom_site_label_2
_geom_torsion_atom_site_label_3
_geom_torsion_atom_site_label_4
_geom_torsion
Co1 N1 C1 C2 -177.68(16)
Co1 N1 C4 N2 176.79(16)
Co1 N1 C4 C5 -4.0(2)
Co1 N3 C5 N4 179.94(16)
Co1 N3 C5 C4 1.4(2)
Co1 N3 C8 C7 -178.73(16)
Co1 N5 C9 C10 -179.31(17)
Co1 N5 C12 N6 -177.39(19)
Co1 N5 C12 C13 4.3(2)
Co1 N7 C13 N8 178.39(19)
Co1 N7 C13 C12 -2.2(2)
Co1 N7 C16 C15 -179.80(16)
Co1 N9 C17 C18 -176.21(16)
Co1 N9 C20 N10 175.10(17)
Co1 N9 C20 C21 -4.8(2)
Co1 N11 C21 N12 -171.10(17)
Co1 N11 C21 C20 8.0(2)
Co1 N11 C24 C23 167.63(17)
N1 C1 C2 C3 0.7(3)
N1 C4 C5 N3 1.7(3)
N1 C4 C5 N4 -176.95(18)
N2 C4 C5 N3 -178.98(18)
N2 C4 C5 N4 2.3(3)
N4 C6 C7 C8 2.2(3)
N5 C9 C10 C11 -2.4(4)
N5 C12 C13 N7 -1.4(3)
N5 C12 C13 N8 178.0(2)
N6 C12 C13 N7 -179.8(2)
N6 C12 C13 N8 -0.4(3)
N8 C14 C15 C16 0.2(4)
N9 C17 C18 C19 1.2(3)
N9 C20 C21 N11 -2.2(3)
N9 C20 C21 N12 177.00(19)
N10 C20 C21 N11 177.94(19)
N10 C20 C21 N12 -2.9(3)
N12 C22 C23 C24 0.2(4)
C1 N1 C4 N2 -1.1(3)
C1 N1 C4 C5 178.17(18)
C1 C2 C3 N2 -0.3(3)
C3 N2 C4 N1 1.5(3)
C3 N2 C4 C5 -177.74(19)
C4 N1 C1 C2 -0.1(3)
C4 N2 C3 C2 -0.7(3)
C5 N3 C8 C7 -0.7(3)
C5 N4 C6 C7 -1.3(3)
C6 N4 C5 N3 -0.7(3)
C6 N4 C5 C4 177.82(18)
C6 C7 C8 N3 -1.1(3)
C8 N3 C5 N4 1.7(3)
C8 N3 C5 C4 -176.87(18)
C9 N5 C12 N6 3.6(3)
C9 N5 C12 C13 -174.70(19)
C9 C10 C11 N6 2.6(4)
C11 N6 C12 N5 -3.4(4)
C11 N6 C12 C13 174.8(2)
C12 N5 C9 C10 -0.4(3)
C12 N6 C11 C10 0.1(4)
C13 N7 C16 C15 0.0(3)
C13 N8 C14 C15 -1.4(4)
C14 N8 C13 N7 2.1(4)
C14 N8 C13 C12 -177.2(2)
C14 C15 C16 N7 0.6(3)
C16 N7 C13 N8 -1.4(3)
C16 N7 C13 C12 177.96(18)
C17 N9 C20 N10 -0.9(3)
C17 N9 C20 C21 179.26(18)
C17 C18 C19 N10 -0.2(4)
C19 N10 C20 N9 1.8(3)
C19 N10 C20 C21 -178.32(19)
C20 N9 C17 C18 -0.7(3)
C20 N10 C19 C18 -1.2(3)
C21 N11 C24 C23 -2.3(3)
C21 N12 C22 C23 -2.3(3)
C22 N12 C21 N11 2.3(3)
C22 N12 C21 C20 -176.80(19)
C22 C23 C24 N11 2.2(3)
C24 N11 C21 N12 0.0(3)
C24 N11 C21 C20 179.08(18)
